data_4000170
loop_
_publ_author_name
'Sykora, Richard E.'
'Ok, Kang Min'
'Halasyamani, P. Shiv'
'Wells, Daniel M.'
'Albrecht-Schmitt, T. E.'

_journal_name_full 'Chemistry of Materials'
_journal_year 2002
_chemical_formula_structural RbVO2(IO3)2
_chemical_formula_sum 'I2 O8 Rb V'
_chemical_formula_weight 518.21
_space_group_IT_number 2
_symmetry_cell_setting triclinic
_symmetry_space_group_name_Hall '-P 1'
_symmetry_space_group_name_H-M 'P -1'
_atom_sites_solution_hydrogens geom
_atom_sites_solution_primary direct
_atom_sites_solution_secondary difmap
_cell_angle_alpha 72.456(3)
_cell_angle_beta 89.686(3)
_cell_angle_gamma 87.929(3)
_cell_formula_units_Z 2
_cell_length_a 5.2878(9)
_cell_length_b 7.9830(10)
_cell_length_c 9.669(2)
_cell_measurement_reflns_used all
_cell_measurement_temperature 193(2)
_cell_measurement_theta_max 28.29
_cell_measurement_theta_min 2.21
_cell_volume 388.91(12)
_diffrn_ambient_temperature 193(2)
_diffrn_measurement_device 'Bruker APEX'
_diffrn_measurement_method '0.3 wide w/ exposures'
_diffrn_radiation_monochromator graphite
_diffrn_radiation_source 'fine-focus sealed tube'
_diffrn_radiation_type MoK\a
_diffrn_radiation_wavelength 0.71073
_diffrn_reflns_av_R_equivalents 0.0364
_diffrn_reflns_av_sigmaI/netI 0.0556
_diffrn_reflns_limit_h_max 7
_diffrn_reflns_limit_h_min -7
_diffrn_reflns_limit_k_max 10
_diffrn_reflns_limit_k_min -10
_diffrn_reflns_limit_l_max 12
_diffrn_reflns_limit_l_min -12
_diffrn_reflns_number 3994
_diffrn_reflns_theta_max 28.29
_diffrn_reflns_theta_min 2.21
_diffrn_standards_decay_% 0
_diffrn_standards_interval_count na
_diffrn_standards_interval_time na
_diffrn_standards_number na
_exptl_absorpt_coefficient_mu 15.438
_exptl_absorpt_correction_T_max '0.529084 ratio of min/max'
_exptl_absorpt_correction_T_min '0.529084 ratio of min/max'
_exptl_absorpt_correction_type 'multiscan (SADABS)'
_exptl_crystal_colour yellow
_exptl_crystal_density_diffrn 4.425
_exptl_crystal_density_meas ?
_exptl_crystal_density_method calcd
_exptl_crystal_description prism
_exptl_crystal_F_000 460
_exptl_crystal_size_max 0.084
_exptl_crystal_size_mid 0.064
_exptl_crystal_size_min 0.040
_refine_ls_extinction_coef 0.0000(6)
_refine_ls_extinction_expression Fc^*^=kFc[1+0.001xFc^2^\l^3^/sin(2\q)]^-1/4^
_refine_ls_extinction_method SHELXL
_refine_ls_goodness_of_fit_all 1.030
_refine_ls_goodness_of_fit_obs 1.052
_refine_ls_hydrogen_treatment na
_refine_ls_matrix_type full
_refine_ls_number_parameters 110
_refine_ls_number_reflns 1909
_refine_ls_number_restraints 0
_refine_ls_restrained_S_all 1.030
_refine_ls_restrained_S_obs 1.052
_refine_ls_R_factor_all 0.0413
_refine_ls_R_factor_obs 0.0350
_refine_ls_shift/esd_max -4.888
_refine_ls_shift/esd_mean 0.045
_refine_ls_structure_factor_coef Fsqd
_refine_ls_weighting_details 'w=1/[\s^2^(Fo^2^)+(0.0429P)^2^+0.0000P] where P=(Fo^2^+2Fc^2^)/3'
_refine_ls_weighting_scheme calc
_refine_ls_wR_factor_all 0.0884
_refine_ls_wR_factor_obs 0.0841
_reflns_number_observed 1672
_reflns_number_total 1909
_reflns_observed_criterion >2sigma(I)
_cod_depositor_comments
;
The following automatic conversions were performed:

'_exptl_crystal_density_meas' value 'nm' was changed to '?' - the
value is perceived as not measured.

Automatic conversion script
Id: cif_fix_values 3008 2015-01-20 13:52:24Z robertas 

The following automatic conversions were performed:

'_refine_ls_weighting_scheme' value 'calc
w=1/[\s^2^(Fo^2^)+(0.0429P)^2^+0.0000P] where P=(Fo^2^+2Fc^2^)/3' was
changed to 'calc'. New tag '_refine_ls_weighting_details' was
created. The value of the new tag was set to
'w=1/[\s^2^(Fo^2^)+(0.0429P)^2^+0.0000P] where P=(Fo^2^+2Fc^2^)/3'.

Automatic conversion script
Id: cif_fix_values 3143 2015-03-26 13:38:13Z robertas 
;
_cod_original_sg_symbol_H-M P-1
_cod_database_code 4000170

loop_
_symmetry_equiv_pos_as_xyz
'x, y, z'
'-x, -y, -z'

loop_
_atom_site_aniso_label
_atom_site_aniso_U_11
_atom_site_aniso_U_22
_atom_site_aniso_U_33
_atom_site_aniso_U_23
_atom_site_aniso_U_13
_atom_site_aniso_U_12
I1 0.0086(2) 0.0133(2) 0.0121(2) -0.00299(15) -0.00035(14) -0.00064(14)
I2 0.0105(2) 0.0146(2) 0.0113(2) -0.0026(2) 0.00045(14) -0.00175(15)
Rb1 0.0156(3) 0.0189(3) 0.0167(3) -0.0029(2) 0.0002(2) -0.0014(2)
V1 0.0075(5) 0.0142(5) 0.0129(5) -0.0015(4) -0.0001(4) -0.0013(4)
O6 0.012(2) 0.021(2) 0.018(2) 0.001(2) -0.001(2) 0.002(2)
O5 0.011(2) 0.019(2) 0.017(2) 0.000(2) 0.003(2) 0.000(2)
O3 0.007(2) 0.019(2) 0.019(2) -0.009(2) 0.001(2) 0.002(2)
O2 0.010(2) 0.019(2) 0.014(2) -0.004(2) 0.000(2) -0.002(2)
O1 0.016(2) 0.013(2) 0.024(3) 0.000(2) -0.004(2) -0.003(2)
O8 0.007(2) 0.026(2) 0.022(2) -0.006(2) -0.004(2) -0.002(2)
O4 0.021(3) 0.028(3) 0.021(2) -0.013(2) 0.000(2) 0.000(2)
O7 0.015(2) 0.019(2) 0.023(3) -0.008(2) 0.005(2) -0.003(2)

loop_
_atom_site_label
_atom_site_type_symbol
_atom_site_fract_x
_atom_site_fract_y
_atom_site_fract_z
_atom_site_U_iso_or_equiv
_atom_site_thermal_displace_type
_atom_site_occupancy
_atom_site_calc_flag
_atom_site_refinement_flags
_atom_site_disorder_group
I1 I 0.24281(7) 0.63456(5) 0.22478(4) 0.01152(14) Uani 1 d . .
I2 I 0.68318(7) 0.84831(5) 0.43834(4) 0.01243(14) Uani 1 d . .
Rb1 Rb 0.73314(12) 0.80613(8) -0.08391(7) 0.0176(2) Uani 1 d . .
V1 V -0.2459(2) 0.37064(14) 0.30327(12) 0.0121(2) Uani 1 d . .
O6 O 0.3790(8) 0.9588(6) 0.3838(5) 0.0184(10) Uani 1 d . .
O5 O 0.5794(8) 0.6701(6) 0.5970(5) 0.0170(9) Uani 1 d . .
O3 O 0.5046(8) 0.5289(6) 0.1560(5) 0.0142(9) Uani 1 d . .
O2 O -0.0013(8) 0.5110(6) 0.1665(5) 0.0146(9) Uani 1 d . .
O1 O 0.2159(9) 0.8319(6) 0.0779(5) 0.0190(10) Uani 1 d . .
O8 O -0.0876(8) 0.3547(6) 0.4517(5) 0.0186(10) Uani 1 d . .
O4 O 0.7030(9) 0.7314(7) 0.3054(5) 0.0220(10) Uani 1 d . .
O7 O -0.2001(9) 0.1857(6) 0.2668(5) 0.0187(10) Uani 1 d . .
